data_1574377
loop_
_publ_author_name
'Gao, Chi'
'Liu, Yang'
'Li, Cheng-Sheng'
'Guo, He'
'Wang, Sheng-Han'
'Xu, Cong'
'Wang, Mang'

_publ_section_title
;
 O-Trifluoromethylation of ketones: an alternative straightforward route
 to alkenyl trifluoromethyl ethers
;
_journal_issue 19
_journal_name_full 'Chemical Science'
_journal_page_first 8561
_journal_page_last 8568
_journal_paper_doi 10.1039/D5SC01073J
_journal_volume 16
_journal_year 2025
_chemical_formula_moiety 'C28 H21 F3 O'
_chemical_formula_sum 'C28 H21 F3 O'
_chemical_formula_weight 430.45
_space_group_crystal_system monoclinic
_space_group_IT_number 14
_space_group_name_Hall '-P 2yn'
_space_group_name_H-M_alt 'P 1 21/n 1'
_atom_sites_solution_hydrogens geom
_atom_sites_solution_primary dual
_audit_creation_date 2025-01-17
_audit_creation_method
;
Olex2 1.5
(compiled 2024.02.16 svn.r378c4104 for OlexSys, GUI svn.r6928)
;
_audit_update_record
;
2025-02-05 deposited with the CCDC.	2025-04-09 downloaded from the CCDC.
;
_cell_angle_alpha 90
_cell_angle_beta 94.414(2)
_cell_angle_gamma 90
_cell_formula_units_Z 4
_cell_length_a 11.7028(6)
_cell_length_b 5.5202(2)
_cell_length_c 33.5271(14)
_cell_measurement_reflns_used 8065
_cell_measurement_temperature 300(2)
_cell_measurement_theta_max 24.403
_cell_measurement_theta_min 2.429
_cell_volume 2159.49(16)
_computing_cell_refinement 'SAINT V8.40B (?, 2016)'
_computing_data_reduction 'SAINT V8.40B (?, 2016)'
_computing_molecular_graphics 'Olex2 1.5 (Dolomanov et al., 2009)'
_computing_publication_material 'Olex2 1.5 (Dolomanov et al., 2009)'
_computing_structure_refinement 'SHELXL 2019/2 (Sheldrick, 2015)'
_computing_structure_solution 'SHELXT 2018/2 (Sheldrick, 2018)'
_diffrn_ambient_temperature 300.0
_diffrn_measured_fraction_theta_full 0.999
_diffrn_measured_fraction_theta_max 0.998
_diffrn_measurement_device_type 'Bruker APEX-II CCD'
_diffrn_radiation_type MoK\a
_diffrn_radiation_wavelength 0.71073
_diffrn_reflns_av_R_equivalents 0.0446
_diffrn_reflns_av_unetI/netI 0.0301
_diffrn_reflns_Laue_measured_fraction_full 0.999
_diffrn_reflns_Laue_measured_fraction_max 0.998
_diffrn_reflns_limit_h_max 14
_diffrn_reflns_limit_h_min -13
_diffrn_reflns_limit_k_max 6
_diffrn_reflns_limit_k_min -6
_diffrn_reflns_limit_l_max 40
_diffrn_reflns_limit_l_min -40
_diffrn_reflns_number 32058
_diffrn_reflns_point_group_measured_fraction_full 0.999
_diffrn_reflns_point_group_measured_fraction_max 0.998
_diffrn_reflns_theta_full 25.242
_diffrn_reflns_theta_max 25.359
_diffrn_reflns_theta_min 2.428
_diffrn_source_current 1.6
_diffrn_source_power 0.08
_diffrn_source_voltage 50.0
_exptl_absorpt_coefficient_mu 0.097
_exptl_absorpt_correction_T_max 0.7452
_exptl_absorpt_correction_T_min 0.6536
_exptl_absorpt_correction_type multi-scan
_exptl_absorpt_process_details
;
SADABS-2016/2 (Bruker,2016/2) was used for absorption correction.
wR2(int) was 0.1168 before and 0.0613 after correction.
The Ratio of minimum to maximum transmission is 0.8771.
The \l/2 correction factor is Not present.
;
_exptl_crystal_colour colourless
_exptl_crystal_colour_primary colourless
_exptl_crystal_density_diffrn 1.324
_exptl_crystal_description block
_exptl_crystal_F_000 896
_exptl_crystal_size_max 0.2
_exptl_crystal_size_mid 0.2
_exptl_crystal_size_min 0.2
_refine_diff_density_max 0.190
_refine_diff_density_min -0.177
_refine_diff_density_rms 0.035
_refine_ls_extinction_coef 0.0061(16)
_refine_ls_extinction_expression Fc^*^=kFc[1+0.001xFc^2^\l^3^/sin(2\q)]^-1/4^
_refine_ls_extinction_method 'SHELXL-2019/2 (Sheldrick 2019)'
_refine_ls_goodness_of_fit_ref 1.036
_refine_ls_hydrogen_treatment constr
_refine_ls_matrix_type full
_refine_ls_number_parameters 318
_refine_ls_number_reflns 3959
_refine_ls_number_restraints 21
_refine_ls_restrained_S_all 1.035
_refine_ls_R_factor_all 0.0660
_refine_ls_R_factor_gt 0.0484
_refine_ls_shift/su_max 0.001
_refine_ls_shift/su_mean 0.000
_refine_ls_structure_factor_coef Fsqd
_refine_ls_weighting_details 'w=1/[\s^2^(Fo^2^)+(0.0775P)^2^+0.4129P] where P=(Fo^2^+2Fc^2^)/3'
_refine_ls_weighting_scheme calc
_refine_ls_wR_factor_gt 0.1331
_refine_ls_wR_factor_ref 0.1538
_reflns_Friedel_coverage 0.000
_reflns_number_gt 2919
_reflns_number_total 3959
_reflns_threshold_expression 'I > 2\s(I)'
_cod_data_source_file d5sc01073j2.cif
_cod_data_source_block mo_wangm250117_1
_cod_depositor_comments 'Adding full bibliography for 1574376--1574377.cif.'
_cod_database_code 1574377
_shelx_shelxl_version_number 2019/2
_shelx_space_group_comment
;
The symmetry employed for this shelxl refinement is uniquely defined
by the following loop, which should always be used as a source of
symmetry information in preference to the above space-group names.
They are only intended as comments.
;
_shelx_estimated_absorpt_t_max 0.981
_shelx_estimated_absorpt_t_min 0.981
_olex2_refinement_description
;
1. Fixed Uiso
 At 1.2 times of:
  All C(H) groups, All C(H,H) groups
2. Restrained distances
 F002-C00S \\sim F2-C00S
 with sigma of 0.02
 F003-C00S \\sim F0-C00S
 with sigma of 0.02
 F004-C00S \\sim F1-C00S
 with sigma of 0.02
3. Uiso/Uaniso restraints and constraints
Uanis(F2) \\sim Ueq: with sigma of 0.001 and sigma for terminal atoms of 0.002
Uanis(F0) \\sim Ueq: with sigma of 0.001 and sigma for terminal atoms of 0.002
Uanis(F1) \\sim Ueq: with sigma of 0.001 and sigma for terminal atoms of 0.002
4. Others
 Sof(F0)=Sof(F1)=Sof(F2)=1-FVAR(1)
 Sof(F002)=Sof(F003)=Sof(F004)=FVAR(1)
5.a Ternary CH refined with riding coordinates:
 C00F(H00F)
5.b Secondary CH2 refined with riding coordinates:
 C00K(H00B,H00E)
5.c Aromatic/amide H refined with riding coordinates:
 C00A(H00A), C00C(H00C), C00D(H00D), C00G(H00G), C00H(H00H), C00I(H00I),
 C00J(H00J), C00L(H00L), C00M(H00M), C00N(H00N), C00O(H00O), C00P(H00P),
 C00Q(H00Q), C00R(H00R), C00T(H00T), C00U(H00U), C00V(H00V), C00W(H00W)
;
_olex2_submission_special_instructions 'No special instructions were received'

loop_
_space_group_symop_operation_xyz
'x, y, z'
'-x+1/2, y+1/2, -z+1/2'
'-x, -y, -z'
'x-1/2, -y-1/2, z-1/2'

loop_
_atom_site_label
_atom_site_type_symbol
_atom_site_fract_x
_atom_site_fract_y
_atom_site_fract_z
_atom_site_U_iso_or_equiv
_atom_site_adp_type
_atom_site_occupancy
_atom_site_site_symmetry_order
_atom_site_calc_flag
_atom_site_refinement_flags_posn
_atom_site_refinement_flags_adp
_atom_site_refinement_flags_occupancy
_atom_site_disorder_assembly
_atom_site_disorder_group
O001 O 0.67343(11) 0.0556(2) 0.37189(4) 0.0726(4) Uani 1 1 d . . . . .
F002 F 0.69944(13) -0.1435(4) 0.31576(5) 0.1242(8) Uani 0.975(3) 1 d D . P A 1
F003 F 0.83731(13) -0.1219(4) 0.36044(5) 0.1281(8) Uani 0.975(3) 1 d D . P A 1
F004 F 0.78258(16) 0.1911(4) 0.32843(5) 0.1349(8) Uani 0.975(3) 1 d D . P A 1
C005 C 0.48698(17) -0.1445(3) 0.36108(5) 0.0628(5) Uani 1 1 d . . . . .
C006 C 0.26854(16) -0.1600(3) 0.31830(5) 0.0623(5) Uani 1 1 d . . . . .
C007 C 0.59894(18) -0.1282(3) 0.38524(5) 0.0669(5) Uani 1 1 d . . . . .
C008 C 0.15385(17) -0.1639(3) 0.29620(5) 0.0662(5) Uani 1 1 d . . . . .
C009 C 0.77424(16) 0.3633(3) 0.51335(5) 0.0645(5) Uani 1 1 d . . . . .
C00A C 0.65597(16) 0.3468(3) 0.50773(6) 0.0690(5) Uani 1 1 d . . . . .
H00A H 0.611273 0.445152 0.522810 0.083 Uiso 1 1 calc R U . . .
C00B C 0.82945(16) 0.5216(3) 0.54477(5) 0.0650(5) Uani 1 1 d . . . . .
C00C C 0.60268(17) 0.1890(3) 0.48048(6) 0.0700(5) Uani 1 1 d . . . . .
H00C H 0.523044 0.184841 0.477444 0.084 Uiso 1 1 calc R U . . .
C00D C 0.45156(18) 0.0333(3) 0.33394(6) 0.0751(5) Uani 1 1 d . . . . .
H00D H 0.500408 0.161981 0.329661 0.090 Uiso 1 1 calc R U . . .
C00E C 0.66463(17) 0.0364(3) 0.45748(5) 0.0677(5) Uani 1 1 d . . . . .
C00F C 0.60018(19) -0.1371(3) 0.43071(5) 0.0736(5) Uani 1 1 d . . . . .
H00F H 0.526257 -0.183960 0.440257 0.088 Uiso 1 1 calc R U . . .
C00G C 0.83618(17) 0.2177(4) 0.48903(6) 0.0794(6) Uani 1 1 d . . . . .
H00G H 0.915731 0.228059 0.491081 0.095 Uiso 1 1 calc R U . . .
C00H C 0.34600(18) 0.0247(4) 0.31310(6) 0.0762(5) Uani 1 1 d . . . . .
H00H H 0.325814 0.147200 0.294854 0.091 Uiso 1 1 calc R U . . .
C00I C 0.77564(19) 0.7316(4) 0.55684(6) 0.0794(6) Uani 1 1 d . . . . .
H00I H 0.706158 0.777741 0.543708 0.095 Uiso 1 1 calc R U . . .
C00J C 0.78294(18) 0.0581(4) 0.46191(6) 0.0825(6) Uani 1 1 d . . . . .
H00J H 0.827431 -0.037002 0.446241 0.099 Uiso 1 1 calc R U . . .
C00K C 0.6545(2) -0.3341(4) 0.40809(6) 0.0874(6) Uani 1 1 d . . . . .
H00B H 0.737585 -0.342226 0.409976 0.105 Uiso 1 1 calc R U . . .
H00E H 0.616287 -0.490053 0.406333 0.105 Uiso 1 1 calc R U . . .
C00L C 0.3045(2) -0.3380(3) 0.34552(6) 0.0814(6) Uani 1 1 d . . . . .
H00L H 0.255567 -0.466591 0.349810 0.098 Uiso 1 1 calc R U . . .
C00M C 0.9252(2) 0.8107(4) 0.60723(7) 0.0886(6) Uani 1 1 d . . . . .
H00M H 0.956827 0.905054 0.628252 0.106 Uiso 1 1 calc R U . . .
C00N C 0.4099(2) -0.3304(3) 0.36637(6) 0.0829(6) Uani 1 1 d . . . . .
H00N H 0.430331 -0.453281 0.384526 0.099 Uiso 1 1 calc R U . . .
C00O C 0.93341(18) 0.4642(4) 0.56500(6) 0.0817(6) Uani 1 1 d . . . . .
H00O H 0.972195 0.325605 0.557887 0.098 Uiso 1 1 calc R U . . .
C00P C -0.0639(2) -0.1663(5) 0.25532(8) 0.0975(7) Uani 1 1 d . . . . .
H00P H -0.136812 -0.164687 0.242118 0.117 Uiso 1 1 calc R U . . .
C00Q C 0.9805(2) 0.6086(5) 0.59546(7) 0.0935(7) Uani 1 1 d . . . . .
H00Q H 1.051226 0.567509 0.608228 0.112 Uiso 1 1 calc R U . . .
C00R C 0.8231(2) 0.8722(4) 0.58778(7) 0.0895(6) Uani 1 1 d . . . . .
H00R H 0.784893 1.010404 0.595427 0.107 Uiso 1 1 calc R U . . .
C00S C 0.7462(2) -0.0072(5) 0.34444(7) 0.0904(7) Uani 1 1 d D . . . .
C00T C 0.1194(2) 0.0125(5) 0.26914(7) 0.0968(7) Uani 1 1 d . . . . .
H00T H 0.169925 0.137093 0.264277 0.116 Uiso 1 1 calc R U . . .
C00U C 0.0756(2) -0.3448(5) 0.30148(8) 0.0996(7) Uani 1 1 d . . . . .
H00U H 0.095542 -0.470431 0.319153 0.119 Uiso 1 1 calc R U . . .
C00V C -0.0321(2) -0.3448(6) 0.28114(9) 0.1126(9) Uani 1 1 d . . . . .
H00V H -0.082983 -0.469824 0.285402 0.135 Uiso 1 1 calc R U . . .
C00W C 0.0128(2) 0.0116(6) 0.24896(8) 0.1079(8) Uani 1 1 d . . . . .
H00W H -0.007180 0.134319 0.230730 0.130 Uiso 1 1 calc R U . . .
F0 F 0.843(2) 0.080(8) 0.3544(12) 0.059(12) Uani 0.025(3) 1 d D U P A 2
F1 F 0.736(5) 0.075(11) 0.3086(9) 0.086(16) Uani 0.025(3) 1 d D U P A 2
F2 F 0.757(4) -0.243(4) 0.3392(14) 0.066(14) Uani 0.025(3) 1 d D U P A 2

loop_
_atom_site_aniso_label
_atom_site_aniso_U_11
_atom_site_aniso_U_22
_atom_site_aniso_U_33
_atom_site_aniso_U_23
_atom_site_aniso_U_13
_atom_site_aniso_U_12
O001 0.0875(9) 0.0697(8) 0.0625(7) -0.0013(6) 0.0172(6) -0.0039(6)
F002 0.0958(10) 0.194(2) 0.0857(10) -0.0571(12) 0.0243(8) -0.0137(11)
F003 0.0869(10) 0.185(2) 0.1131(12) -0.0044(12) 0.0137(9) 0.0268(11)
F004 0.1363(15) 0.1696(17) 0.1039(12) 0.0197(12) 0.0433(11) -0.0420(13)
C005 0.0868(12) 0.0499(9) 0.0528(9) -0.0015(7) 0.0128(8) 0.0013(8)
C006 0.0851(12) 0.0521(9) 0.0517(8) -0.0046(7) 0.0192(8) -0.0010(8)
C007 0.0904(13) 0.0516(9) 0.0598(9) 0.0009(8) 0.0130(9) 0.0008(8)
C008 0.0832(12) 0.0617(10) 0.0560(9) -0.0098(8) 0.0205(9) -0.0006(9)
C009 0.0705(11) 0.0658(10) 0.0585(9) 0.0082(8) 0.0130(8) 0.0028(8)
C00A 0.0708(12) 0.0655(11) 0.0716(11) 0.0008(9) 0.0122(9) 0.0067(9)
C00B 0.0713(11) 0.0647(10) 0.0605(9) 0.0088(8) 0.0135(8) -0.0024(8)
C00C 0.0674(11) 0.0725(11) 0.0707(11) 0.0072(9) 0.0081(9) 0.0030(9)
C00D 0.0843(13) 0.0622(11) 0.0798(12) 0.0167(9) 0.0131(10) -0.0072(9)
C00E 0.0800(12) 0.0699(11) 0.0538(9) 0.0083(8) 0.0089(8) 0.0004(9)
C00F 0.0937(14) 0.0692(11) 0.0582(10) 0.0094(9) 0.0078(9) -0.0037(10)
C00G 0.0675(11) 0.0995(15) 0.0726(11) -0.0072(11) 0.0151(9) 0.0018(11)
C00H 0.0857(13) 0.0656(11) 0.0776(12) 0.0220(9) 0.0088(10) -0.0023(10)
C00I 0.0904(14) 0.0716(12) 0.0758(12) 0.0029(10) 0.0042(10) 0.0071(10)
C00J 0.0819(14) 0.0982(15) 0.0690(11) -0.0130(11) 0.0166(10) 0.0085(11)
C00K 0.1149(17) 0.0583(11) 0.0870(14) 0.0031(10) -0.0042(12) 0.0082(11)
C00L 0.1052(16) 0.0593(11) 0.0789(12) 0.0080(9) 0.0014(11) -0.0200(10)
C00M 0.1056(17) 0.0845(15) 0.0759(13) -0.0060(11) 0.0084(12) -0.0171(13)
C00N 0.1133(17) 0.0565(11) 0.0770(12) 0.0163(9) -0.0050(12) -0.0116(11)
C00O 0.0764(13) 0.0816(13) 0.0874(13) -0.0046(11) 0.0082(11) 0.0034(11)
C00P 0.0838(15) 0.121(2) 0.0886(15) -0.0231(15) 0.0125(12) 0.0072(15)
C00Q 0.0800(14) 0.1065(18) 0.0922(15) -0.0068(14) -0.0049(12) -0.0082(13)
C00R 0.1094(18) 0.0734(13) 0.0866(14) -0.0066(11) 0.0133(13) 0.0004(12)
C00S 0.0820(15) 0.1204(19) 0.0695(12) -0.0071(13) 0.0113(11) -0.0024(14)
C00T 0.1046(17) 0.0875(15) 0.0956(15) 0.0162(13) -0.0101(13) -0.0142(13)
C00U 0.0951(17) 0.0993(17) 0.1051(17) 0.0219(14) 0.0127(14) -0.0139(13)
C00V 0.0880(17) 0.124(2) 0.127(2) 0.0074(18) 0.0172(16) -0.0253(15)
C00W 0.1070(19) 0.1114(19) 0.1022(18) 0.0109(15) -0.0122(15) -0.0022(16)
F0 0.058(12) 0.059(12) 0.058(12) 0.000(2) 0.004(2) 0.001(2)
F1 0.086(16) 0.086(16) 0.086(16) 0.000(2) 0.006(2) 0.000(2)
F2 0.067(14) 0.066(14) 0.066(14) -0.001(2) 0.006(2) 0.000(2)

loop_
_atom_type_symbol
_atom_type_description
_atom_type_scat_dispersion_real
_atom_type_scat_dispersion_imag
_atom_type_scat_source
C C 0.0033 0.0016 'International Tables Vol C Tables 4.2.6.8 and 6.1.1.4'
H H 0.0000 0.0000 'International Tables Vol C Tables 4.2.6.8 and 6.1.1.4'
F F 0.0171 0.0103 'International Tables Vol C Tables 4.2.6.8 and 6.1.1.4'
O O 0.0106 0.0060 'International Tables Vol C Tables 4.2.6.8 and 6.1.1.4'

loop_
_geom_angle_atom_site_label_1
_geom_angle_atom_site_label_2
_geom_angle_atom_site_label_3
_geom_angle
_geom_angle_site_symmetry_1
_geom_angle_site_symmetry_3
_geom_angle_publ_flag
C00S O001 C007 117.60(17) . . ?
C00D C005 C007 121.53(16) . . ?
C00D C005 C00N 116.44(18) . . ?
C00N C005 C007 121.92(16) . . ?
C00H C006 C008 121.60(16) . . ?
C00L C006 C008 122.46(17) . . ?
C00L C006 C00H 115.93(18) . . ?
O001 C007 C005 113.83(14) . . ?
O001 C007 C00F 112.10(15) . . ?
O001 C007 C00K 116.65(18) . . ?
C005 C007 C00F 118.83(16) . . ?
C005 C007 C00K 124.35(16) . . ?
C00K C007 C00F 59.44(13) . . ?
C00T C008 C006 122.00(18) . . ?
C00T C008 C00U 115.9(2) . . ?
C00U C008 C006 122.14(18) . . ?
C00A C009 C00B 120.87(16) . . ?
C00A C009 C00G 116.32(18) . . ?
C00G C009 C00B 122.77(17) . . ?
C009 C00A H00A 119.0 . . ?
C00C C00A C009 121.93(17) . . ?
C00C C00A H00A 119.0 . . ?
C00I C00B C009 121.06(17) . . ?
C00O C00B C009 122.24(17) . . ?
C00O C00B C00I 116.62(18) . . ?
C00A C00C H00C 119.2 . . ?
C00A C00C C00E 121.66(18) . . ?
C00E C00C H00C 119.2 . . ?
C005 C00D H00D 119.2 . . ?
C00H C00D C005 121.61(18) . . ?
C00H C00D H00D 119.2 . . ?
C00C C00E C00F 117.89(18) . . ?
C00C C00E C00J 116.70(18) . . ?
C00J C00E C00F 125.41(18) . . ?
C007 C00F H00F 113.2 . . ?
C00E C00F C007 123.44(16) . . ?
C00E C00F H00F 113.2 . . ?
C00E C00F C00K 124.2(2) . . ?
C00K C00F C007 59.20(12) . . ?
C00K C00F H00F 113.2 . . ?
C009 C00G H00G 119.1 . . ?
C00J C00G C009 121.80(19) . . ?
C00J C00G H00G 119.1 . . ?
C006 C00H H00H 118.9 . . ?
C00D C00H C006 122.25(17) . . ?
C00D C00H H00H 118.9 . . ?
C00B C00I H00I 119.3 . . ?
C00R C00I C00B 121.5(2) . . ?
C00R C00I H00I 119.3 . . ?
C00E C00J H00J 119.3 . . ?
C00G C00J C00E 121.49(18) . . ?
C00G C00J H00J 119.3 . . ?
C007 C00K C00F 61.36(12) . . ?
C007 C00K H00B 117.6 . . ?
C007 C00K H00E 117.6 . . ?
C00F C00K H00B 117.6 . . ?
C00F C00K H00E 117.6 . . ?
H00B C00K H00E 114.7 . . ?
C006 C00L H00L 119.0 . . ?
C00N C00L C006 122.03(18) . . ?
C00N C00L H00L 119.0 . . ?
C00Q C00M H00M 120.5 . . ?
C00R C00M H00M 120.5 . . ?
C00R C00M C00Q 119.0(2) . . ?
C005 C00N H00N 119.1 . . ?
C00L C00N C005 121.72(18) . . ?
C00L C00N H00N 119.1 . . ?
C00B C00O H00O 119.4 . . ?
C00Q C00O C00B 121.2(2) . . ?
C00Q C00O H00O 119.4 . . ?
C00V C00P H00P 120.8 . . ?
C00V C00P C00W 118.5(2) . . ?
C00W C00P H00P 120.8 . . ?
C00M C00Q C00O 121.1(2) . . ?
C00M C00Q H00Q 119.5 . . ?
C00O C00Q H00Q 119.5 . . ?
C00I C00R H00R 119.7 . . ?
C00M C00R C00I 120.6(2) . . ?
C00M C00R H00R 119.7 . . ?
F002 C00S O001 113.58(19) . . ?
F002 C00S F003 107.6(2) . . ?
F003 C00S O001 112.33(19) . . ?
F004 C00S O001 108.0(2) . . ?
F004 C00S F002 108.2(2) . . ?
F004 C00S F003 106.9(2) . . ?
F0 C00S O001 109.0(18) . . ?
F0 C00S F1 98(3) . . ?
F0 C00S F2 108(3) . . ?
F1 C00S O001 122(2) . . ?
F1 C00S F2 103(3) . . ?
F2 C00S O001 114.8(18) . . ?
C008 C00T H00T 118.9 . . ?
C008 C00T C00W 122.3(2) . . ?
C00W C00T H00T 118.9 . . ?
C008 C00U H00U 119.1 . . ?
C008 C00U C00V 121.7(2) . . ?
C00V C00U H00U 119.1 . . ?
C00P C00V C00U 120.9(2) . . ?
C00P C00V H00V 119.6 . . ?
C00U C00V H00V 119.6 . . ?
C00P C00W C00T 120.8(3) . . ?
C00P C00W H00W 119.6 . . ?
C00T C00W H00W 119.6 . . ?

loop_
_geom_bond_atom_site_label_1
_geom_bond_atom_site_label_2
_geom_bond_distance
_geom_bond_site_symmetry_2
_geom_bond_publ_flag
O001 C007 1.432(2) . ?
O001 C00S 1.347(3) . ?
F002 C00S 1.307(3) . ?
F003 C00S 1.318(3) . ?
F004 C00S 1.305(3) . ?
C005 C007 1.489(3) . ?
C005 C00D 1.380(2) . ?
C005 C00N 1.386(3) . ?
C006 C008 1.483(3) . ?
C006 C00H 1.384(3) . ?
C006 C00L 1.384(3) . ?
C007 C00F 1.524(2) . ?
C007 C00K 1.492(3) . ?
C008 C00T 1.370(3) . ?
C008 C00U 1.375(3) . ?
C009 C00A 1.385(3) . ?
C009 C00B 1.478(3) . ?
C009 C00G 1.388(3) . ?
C00A H00A 0.9300 . ?
C00A C00C 1.376(3) . ?
C00B C00I 1.394(3) . ?
C00B C00O 1.383(3) . ?
C00C H00C 0.9300 . ?
C00C C00E 1.384(3) . ?
C00D H00D 0.9300 . ?
C00D C00H 1.372(3) . ?
C00E C00F 1.479(3) . ?
C00E C00J 1.386(3) . ?
C00F H00F 0.9800 . ?
C00F C00K 1.495(3) . ?
C00G H00G 0.9300 . ?
C00G C00J 1.380(3) . ?
C00H H00H 0.9300 . ?
C00I H00I 0.9300 . ?
C00I C00R 1.378(3) . ?
C00J H00J 0.9300 . ?
C00K H00B 0.9700 . ?
C00K H00E 0.9700 . ?
C00L H00L 0.9300 . ?
C00L C00N 1.372(3) . ?
C00M H00M 0.9300 . ?
C00M C00Q 1.364(3) . ?
C00M C00R 1.360(3) . ?
C00N H00N 0.9300 . ?
C00O H00O 0.9300 . ?
C00O C00Q 1.377(3) . ?
C00P H00P 0.9300 . ?
C00P C00V 1.345(4) . ?
C00P C00W 1.358(4) . ?
C00Q H00Q 0.9300 . ?
C00R H00R 0.9300 . ?
C00S F0 1.256(19) . ?
C00S F1 1.28(2) . ?
C00S F2 1.320(19) . ?
C00T H00T 0.9300 . ?
C00T C00W 1.373(3) . ?
C00U H00U 0.9300 . ?
C00U C00V 1.386(4) . ?
C00V H00V 0.9300 . ?
C00W H00W 0.9300 . ?

loop_
_geom_torsion_atom_site_label_1
_geom_torsion_atom_site_label_2
_geom_torsion_atom_site_label_3
_geom_torsion_atom_site_label_4
_geom_torsion
_geom_torsion_site_symmetry_1
_geom_torsion_site_symmetry_2
_geom_torsion_site_symmetry_3
_geom_torsion_site_symmetry_4
_geom_torsion_publ_flag
O001 C007 C00F C00E 4.1(3) . . . . ?
O001 C007 C00F C00K -108.81(19) . . . . ?
O001 C007 C00K C00F 101.10(18) . . . . ?
C005 C007 C00F C00E -132.04(19) . . . . ?
C005 C007 C00F C00K 115.0(2) . . . . ?
C005 C007 C00K C00F -106.0(2) . . . . ?
C005 C00D C00H C006 0.7(3) . . . . ?
C006 C008 C00T C00W -179.1(2) . . . . ?
C006 C008 C00U C00V 179.0(2) . . . . ?
C006 C00L C00N C005 -0.5(3) . . . . ?
C007 O001 C00S F002 43.0(3) . . . . ?
C007 O001 C00S F003 -79.4(3) . . . . ?
C007 O001 C00S F004 162.96(18) . . . . ?
C007 O001 C00S F0 -135(2) . . . . ?
C007 O001 C00S F1 112(4) . . . . ?
C007 O001 C00S F2 -14(2) . . . . ?
C007 C005 C00D C00H -176.71(18) . . . . ?
C007 C005 C00N C00L 176.58(19) . . . . ?
C008 C006 C00H C00D 178.66(17) . . . . ?
C008 C006 C00L C00N -178.77(18) . . . . ?
C008 C00T C00W C00P 0.3(4) . . . . ?
C008 C00U C00V C00P 0.0(4) . . . . ?
C009 C00A C00C C00E 0.7(3) . . . . ?
C009 C00B C00I C00R 175.90(18) . . . . ?
C009 C00B C00O C00Q -176.84(19) . . . . ?
C009 C00G C00J C00E 0.4(3) . . . . ?
C00A C009 C00B C00I -29.6(3) . . . . ?
C00A C009 C00B C00O 147.11(19) . . . . ?
C00A C009 C00G C00J -2.6(3) . . . . ?
C00A C00C C00E C00F 176.46(16) . . . . ?
C00A C00C C00E C00J -2.9(3) . . . . ?
C00B C009 C00A C00C -175.68(16) . . . . ?
C00B C009 C00G C00J 175.14(18) . . . . ?
C00B C00I C00R C00M 0.7(3) . . . . ?
C00B C00O C00Q C00M 1.2(4) . . . . ?
C00C C00E C00F C007 115.3(2) . . . . ?
C00C C00E C00F C00K -171.79(17) . . . . ?
C00C C00E C00J C00G 2.4(3) . . . . ?
C00D C005 C007 O001 -12.2(2) . . . . ?
C00D C005 C007 C00F 123.26(19) . . . . ?
C00D C005 C007 C00K -165.81(19) . . . . ?
C00D C005 C00N C00L 0.4(3) . . . . ?
C00E C00F C00K C007 -111.8(2) . . . . ?
C00F C00E C00J C00G -176.90(18) . . . . ?
C00G C009 C00A C00C 2.1(3) . . . . ?
C00G C009 C00B C00I 152.80(19) . . . . ?
C00G C009 C00B C00O -30.5(3) . . . . ?
C00H C006 C008 C00T 1.0(3) . . . . ?
C00H C006 C008 C00U -179.2(2) . . . . ?
C00H C006 C00L C00N 0.6(3) . . . . ?
C00I C00B C00O C00Q 0.0(3) . . . . ?
C00J C00E C00F C007 -65.5(3) . . . . ?
C00J C00E C00F C00K 7.5(3) . . . . ?
C00K C007 C00F C00E 112.9(2) . . . . ?
C00L C006 C008 C00T -179.6(2) . . . . ?
C00L C006 C008 C00U 0.2(3) . . . . ?
C00L C006 C00H C00D -0.7(3) . . . . ?
C00N C005 C007 O001 171.82(17) . . . . ?
C00N C005 C007 C00F -52.7(2) . . . . ?
C00N C005 C007 C00K 18.2(3) . . . . ?
C00N C005 C00D C00H -0.5(3) . . . . ?
C00O C00B C00I C00R -1.0(3) . . . . ?
C00Q C00M C00R C00I 0.5(4) . . . . ?
C00R C00M C00Q C00O -1.5(4) . . . . ?
C00S O001 C007 C005 -90.1(2) . . . . ?
C00S O001 C007 C00F 131.42(18) . . . . ?
C00S O001 C007 C00K 65.6(2) . . . . ?
C00T C008 C00U C00V -1.2(4) . . . . ?
C00U C008 C00T C00W 1.0(3) . . . . ?
C00V C00P C00W C00T -1.5(4) . . . . ?
C00W C00P C00V C00U 1.4(4) . . . . ?
